data_4104525
loop_
_publ_author_name
'Christopher J. Hayes'
'Nigel S. Simpkins'
'Douglas T. Kirk'
'Lee Mitchell'
'Jerome Baudoux'
'Alexander J. Blake'
'Claire Wilson'

_publ_section_title
;
 Bridgehead Lithiation-Substitution of Bridged Ketones, Lactones, Lactams,
 and Imides: Experimental Observations and Computational Insights
;
_journal_name_full 'Journal of the American Chemical Society'
_journal_page_first 8196
_journal_page_last 8210
_journal_paper_doi 10.1021/ja9009875
_journal_volume 131
_journal_year 2009
_chemical_formula_sum 'C14 H13 N O5'
_chemical_formula_weight 275.25
_chemical_name_systematic
; 
 ? 
;
_space_group_IT_number 4
_symmetry_cell_setting monoclinic
_symmetry_space_group_name_Hall 'P 2yb'
_symmetry_space_group_name_H-M 'P 1 21 1'
_atom_sites_solution_hydrogens 'geometrically placed, Me delta-F'
_atom_sites_solution_primary direct
_atom_sites_solution_secondary difmap
_audit_creation_method SHELXL-97
_cell_angle_alpha 90.00
_cell_angle_beta 91.095(2)
_cell_angle_gamma 90.00
_cell_formula_units_Z 2
_cell_length_a 7.4886(9)
_cell_length_b 7.9502(10)
_cell_length_c 11.2672(14)
_cell_measurement_reflns_used 3783
_cell_measurement_temperature 150(2)
_cell_measurement_theta_max 28.3
_cell_measurement_theta_min 2.7
_cell_volume 670.68(14)
_computing_cell_refinement 'Bruker SAINT version 6.02a (Bruker, 2000)'
_computing_data_collection 'Bruker SMART version 5.054 (Bruker, 1998)'
_computing_data_reduction 'Bruker SAINT; Bruker SHELXTL (Bruker, 1997)'
_computing_publication_material 'SHELXL-97; PLATON (Spek, 2001)'
_computing_structure_refinement 'SHELXL-97 (Sheldrick, 1997)'
_computing_structure_solution 'SHELXS-97 (Sheldrick, 1990)'
_diffrn_ambient_temperature 150(2)
_diffrn_measured_fraction_theta_full 0.984
_diffrn_measured_fraction_theta_max 0.919
_diffrn_measurement_device_type 'Bruker SMART1000 CCD area detector'
_diffrn_measurement_method omega
_diffrn_radiation_monochromator graphite
_diffrn_radiation_source 'fine-focus sealed tube'
_diffrn_radiation_type MoK\a
_diffrn_radiation_wavelength 0.71073
_diffrn_reflns_av_R_equivalents 0.026
_diffrn_reflns_av_sigmaI/netI 0.0166
_diffrn_reflns_limit_h_max 9
_diffrn_reflns_limit_h_min -9
_diffrn_reflns_limit_k_max 10
_diffrn_reflns_limit_k_min -10
_diffrn_reflns_limit_l_max 14
_diffrn_reflns_limit_l_min -14
_diffrn_reflns_number 5994
_diffrn_reflns_theta_full 27.50
_diffrn_reflns_theta_max 28.63
_diffrn_reflns_theta_min 1.81
_diffrn_standards_decay_% none
_diffrn_standards_number 0
_exptl_absorpt_coefficient_mu 0.105
_exptl_absorpt_correction_type none
_exptl_crystal_colour colourless
_exptl_crystal_density_diffrn 1.363
_exptl_crystal_density_method 'not measured'
_exptl_crystal_description 'hexagonal prism'
_exptl_crystal_F_000 288
_exptl_crystal_size_max 0.30
_exptl_crystal_size_mid 0.22
_exptl_crystal_size_min 0.17
_refine_diff_density_max 0.227
_refine_diff_density_min -0.137
_refine_diff_density_rms 0.034
_refine_ls_extinction_method none
_refine_ls_goodness_of_fit_ref 1.046
_refine_ls_hydrogen_treatment 'riding model, Me rigid rotating group'
_refine_ls_matrix_type full
_refine_ls_number_parameters 183
_refine_ls_number_reflns 1694
_refine_ls_number_restraints 1
_refine_ls_restrained_S_all 1.046
_refine_ls_R_factor_all 0.0315
_refine_ls_R_factor_gt 0.0293
_refine_ls_shift/su_max 0.003
_refine_ls_shift/su_mean 0.000
_refine_ls_structure_factor_coef Fsqd
_refine_ls_weighting_details 'calc w=1/[\s^2^(Fo^2^)+(0.0536P)^2^+0.0337P] where P=(Fo^2^+2Fc^2^)/3'
_refine_ls_weighting_scheme calc
_refine_ls_wR_factor_gt 0.0771
_refine_ls_wR_factor_ref 0.0784
_reflns_number_gt 1603
_reflns_number_total 1699
_reflns_threshold_expression >2sigma(I)
_cod_data_source_file ja9009875_si_001.cif
_cod_data_source_block occnme
_cod_database_code 4104525

loop_
_symmetry_equiv_pos_as_xyz
'x, y, z'
'-x, y+1/2, -z'

loop_
_atom_site_label
_atom_site_type_symbol
_atom_site_fract_x
_atom_site_fract_y
_atom_site_fract_z
_atom_site_U_iso_or_equiv
_atom_site_adp_type
_atom_site_occupancy
_atom_site_symmetry_multiplicity
_atom_site_calc_flag
_atom_site_refinement_flags
O1 O 0.33433(15) -0.04931(15) 0.19115(9) 0.0223(2) Uani 1 1 d .
N1 N -0.0713(2) 0.1029(3) 0.27402(15) 0.0400(4) Uani 1 1 d .
C1 C 0.1720(2) -0.2684(2) 0.29419(13) 0.0218(3) Uani 1 1 d .
O2 O 0.38747(19) 0.21845(16) 0.25168(12) 0.0355(3) Uani 1 1 d .
C2 C 0.3287(2) -0.3828(2) 0.26942(15) 0.0246(3) Uani 1 1 d .
H2A H 0.3034 -0.4820 0.2252 0.030 Uiso 1 1 calc R
O3 O 0.52263(16) 0.09994(18) 0.09522(10) 0.0290(3) Uani 1 1 d .
C3 C 0.5002(2) -0.3585(2) 0.30347(15) 0.0277(4) Uani 1 1 d .
H3A H 0.5802 -0.4449 0.2807 0.033 Uiso 1 1 calc R
O4 O -0.08528(18) -0.4306(2) 0.23407(13) 0.0430(4) Uani 1 1 d .
C4 C 0.5816(2) -0.2210(3) 0.36959(15) 0.0292(4) Uani 1 1 d .
H4A H 0.7079 -0.2267 0.3786 0.035 Uiso 1 1 calc R
O5 O 0.01781(17) -0.2348(2) 0.10976(11) 0.0376(3) Uani 1 1 d .
C5 C 0.5049(2) -0.0871(2) 0.41976(15) 0.0279(4) Uani 1 1 d .
H5A H 0.5812 -0.0115 0.4619 0.034 Uiso 1 1 calc R
C6 C 0.3084(2) -0.0456(2) 0.41546(13) 0.0245(3) Uani 1 1 d .
H6A H 0.2868 0.0726 0.4420 0.029 Uiso 1 1 calc R
C7 C 0.2061(2) -0.1696(2) 0.49007(15) 0.0280(4) Uani 1 1 d .
H7A H 0.1973 -0.1624 0.5739 0.034 Uiso 1 1 calc R
C8 C 0.1299(2) -0.2897(2) 0.42469(14) 0.0274(4) Uani 1 1 d .
H8 H 0.0584 -0.3776 0.4555 0.033 Uiso 1 1 calc R
C9 C 0.2220(2) -0.0783(2) 0.29044(13) 0.0208(3) Uani 1 1 d .
C10 C 0.0574(2) 0.0256(2) 0.27948(14) 0.0263(4) Uani 1 1 d .
C11 C 0.0177(2) -0.3212(2) 0.21188(15) 0.0268(4) Uani 1 1 d .
C12 C -0.1269(3) -0.2741(4) 0.0268(2) 0.0551(6) Uani 1 1 d .
H12A H -0.1232 -0.3940 0.0067 0.083 Uiso 1 1 calc R
H12B H -0.1139 -0.2070 -0.0455 0.083 Uiso 1 1 calc R
H12C H -0.2414 -0.2477 0.0631 0.083 Uiso 1 1 calc R
C13 C 0.4144(2) 0.1036(2) 0.18651(14) 0.0235(3) Uani 1 1 d .
C14 C 0.6187(3) 0.2562(3) 0.07608(17) 0.0359(4) Uani 1 1 d .
H14A H 0.5332 0.3488 0.0669 0.054 Uiso 1 1 calc R
H14B H 0.6895 0.2466 0.0041 0.054 Uiso 1 1 calc R
H14C H 0.6983 0.2785 0.1444 0.054 Uiso 1 1 calc R

loop_
_atom_site_aniso_label
_atom_site_aniso_U_11
_atom_site_aniso_U_22
_atom_site_aniso_U_33
_atom_site_aniso_U_23
_atom_site_aniso_U_13
_atom_site_aniso_U_12
O1 0.0289(6) 0.0200(6) 0.0182(5) -0.0001(5) 0.0033(4) 0.0000(5)
N1 0.0429(9) 0.0416(10) 0.0356(8) 0.0008(8) 0.0040(7) 0.0168(8)
C1 0.0223(7) 0.0209(7) 0.0221(7) -0.0001(6) 0.0015(5) -0.0004(6)
O2 0.0513(8) 0.0187(6) 0.0371(7) -0.0010(6) 0.0123(6) -0.0011(6)
C2 0.0294(8) 0.0177(7) 0.0269(7) 0.0003(7) 0.0025(6) 0.0011(6)
O3 0.0334(6) 0.0280(6) 0.0257(6) 0.0028(5) 0.0055(5) -0.0047(5)
C3 0.0274(8) 0.0260(9) 0.0298(8) 0.0035(7) 0.0031(6) 0.0052(7)
O4 0.0331(7) 0.0438(9) 0.0519(9) -0.0005(7) -0.0023(6) -0.0134(7)
C4 0.0237(7) 0.0361(9) 0.0278(8) 0.0058(8) -0.0024(6) -0.0020(7)
O5 0.0366(7) 0.0484(9) 0.0275(6) -0.0027(6) -0.0082(5) -0.0081(7)
C5 0.0297(8) 0.0320(9) 0.0220(7) 0.0018(7) -0.0031(6) -0.0070(7)
C6 0.0326(8) 0.0235(8) 0.0174(6) -0.0023(7) -0.0002(6) -0.0010(7)
C7 0.0309(8) 0.0324(9) 0.0208(7) 0.0020(7) 0.0044(6) 0.0010(7)
C8 0.0288(8) 0.0287(8) 0.0248(7) 0.0059(7) 0.0067(6) -0.0012(7)
C9 0.0259(7) 0.0190(7) 0.0175(6) 0.0001(6) 0.0022(6) 0.0010(6)
C10 0.0328(9) 0.0247(8) 0.0215(7) -0.0007(7) 0.0033(6) 0.0030(7)
C11 0.0217(7) 0.0287(9) 0.0300(8) -0.0078(7) 0.0023(6) 0.0013(7)
C12 0.0482(11) 0.0763(18) 0.0401(11) -0.0095(12) -0.0199(9) -0.0085(13)
C13 0.0281(7) 0.0206(7) 0.0216(7) 0.0040(6) -0.0012(6) 0.0022(6)
C14 0.0365(9) 0.0337(10) 0.0376(9) 0.0109(8) 0.0040(7) -0.0080(8)

loop_
_atom_type_symbol
_atom_type_description
_atom_type_scat_dispersion_real
_atom_type_scat_dispersion_imag
_atom_type_scat_source
C C 0.0033 0.0016 'International Tables Vol C Tables 4.2.6.8 and 6.1.1.4'
H H 0.0000 0.0000 'International Tables Vol C Tables 4.2.6.8 and 6.1.1.4'
N N 0.0061 0.0033 'International Tables Vol C Tables 4.2.6.8 and 6.1.1.4'
O O 0.0106 0.0060 'International Tables Vol C Tables 4.2.6.8 and 6.1.1.4'

loop_
_geom_angle_atom_site_label_1
_geom_angle_atom_site_label_2
_geom_angle_atom_site_label_3
_geom_angle
C13 O1 C9 116.19(12)
C2 C1 C8 106.68(13)
C2 C1 C11 107.64(13)
C8 C1 C11 112.85(13)
C2 C1 C9 112.97(13)
C8 C1 C9 100.89(13)
C11 C1 C9 115.46(13)
C3 C2 C1 126.81(16)
C13 O3 C14 114.17(14)
C2 C3 C4 130.03(16)
C5 C4 C3 129.48(15)
C11 O5 C12 115.47(17)
C4 C5 C6 125.92(15)
C5 C6 C7 110.09(14)
C5 C6 C9 112.34(13)
C7 C6 C9 100.77(13)
C8 C7 C6 112.15(14)
C7 C8 C1 111.21(15)
O1 C9 C10 110.15(13)
O1 C9 C1 108.81(12)
C10 C9 C1 110.01(13)
O1 C9 C6 116.01(13)
C10 C9 C6 108.13(13)
C1 C9 C6 103.47(12)
N1 C10 C9 177.87(19)
O4 C11 O5 124.43(16)
O4 C11 C1 123.95(17)
O5 C11 C1 111.55(14)
O2 C13 O3 127.57(17)
O2 C13 O1 125.63(15)
O3 C13 O1 106.77(14)

loop_
_geom_bond_atom_site_label_1
_geom_bond_atom_site_label_2
_geom_bond_distance
O1 C13 1.357(2)
O1 C9 1.4313(18)
N1 C10 1.143(2)
C1 C2 1.515(2)
C1 C8 1.519(2)
C1 C11 1.527(2)
C1 C9 1.558(2)
O2 C13 1.192(2)
C2 C3 1.347(2)
O3 C13 1.322(2)
O3 C14 1.454(2)
C3 C4 1.451(3)
O4 C11 1.192(2)
C4 C5 1.340(3)
O5 C11 1.340(2)
O5 C12 1.452(2)
C5 C6 1.508(2)
C6 C7 1.514(2)
C6 C9 1.561(2)
C7 C8 1.328(3)
C9 C10 1.487(2)

loop_
_geom_torsion_atom_site_label_1
_geom_torsion_atom_site_label_2
_geom_torsion_atom_site_label_3
_geom_torsion_atom_site_label_4
_geom_torsion
C8 C1 C2 C3 -73.5(2)
C11 C1 C2 C3 165.08(17)
C9 C1 C2 C3 36.4(2)
C1 C2 C3 C4 -0.8(3)
C2 C3 C4 C5 4.3(3)
C3 C4 C5 C6 -1.9(3)
C4 C5 C6 C7 70.1(2)
C4 C5 C6 C9 -41.3(2)
C5 C6 C7 C8 -99.21(17)
C9 C6 C7 C8 19.58(18)
C6 C7 C8 C1 1.2(2)
C2 C1 C8 C7 96.70(17)
C11 C1 C8 C7 -145.29(15)
C9 C1 C8 C7 -21.51(18)
C13 O1 C9 C10 70.12(16)
C13 O1 C9 C1 -169.21(12)
C13 O1 C9 C6 -53.10(18)
C2 C1 C9 O1 42.53(16)
C8 C1 C9 O1 156.05(12)
C11 C1 C9 O1 -81.97(15)
C2 C1 C9 C10 163.28(13)
C8 C1 C9 C10 -83.20(15)
C11 C1 C9 C10 38.78(18)
C2 C1 C9 C6 -81.40(15)
C8 C1 C9 C6 32.13(15)
C11 C1 C9 C6 154.11(13)
C5 C6 C9 O1 -33.4(2)
C7 C6 C9 O1 -150.51(13)
C5 C6 C9 C10 -157.64(15)
C7 C6 C9 C10 85.22(16)
C5 C6 C9 C1 85.71(16)
C7 C6 C9 C1 -31.44(15)
O1 C9 C10 N1 172(5)
C1 C9 C10 N1 52(5)
C6 C9 C10 N1 -60(5)
C12 O5 C11 O4 4.2(3)
C12 O5 C11 C1 -178.69(18)
C2 C1 C11 O4 85.5(2)
C8 C1 C11 O4 -32.0(2)
C9 C1 C11 O4 -147.28(17)
C2 C1 C11 O5 -91.61(17)
C8 C1 C11 O5 150.94(15)
C9 C1 C11 O5 35.62(19)
C14 O3 C13 O2 0.7(2)
C14 O3 C13 O1 179.28(13)
C9 O1 C13 O2 -6.6(2)
C9 O1 C13 O3 174.79(12)
